data_7036470
loop_
_publ_author_name
'Yuan, Guozan'
'Hu, Guoli'
'Shan, Weilong'
'Jin, Suo'
'Gu, Qingyun'
'Chen, Jing'

_publ_section_title
;
 Structural and luminescence modulation in 8-hydroxyquinolinate-based
 coordination polymers by varying the dicarboxylic acid.
;
_journal_issue 40
_journal_name_full 'Dalton transactions (Cambridge, England : 2003)'
_journal_page_first 17774
_journal_page_last 17783
_journal_paper_doi 10.1039/c5dt02692j
_journal_volume 44
_journal_year 2015
_chemical_formula_sum 'C48 H42 Cd2 N4 O10'
_chemical_formula_weight 1059.65
_chemical_name_systematic
; 
 ? 
;
_space_group_crystal_system tetragonal
_space_group_IT_number 122
_space_group_name_Hall 'I -4 2bw'
_space_group_name_H-M_alt 'I -4 2 d'
_symmetry_space_group_name_Hall 'I -4 2bw'
_symmetry_space_group_name_H-M 'I -4 2 d'
_atom_sites_solution_hydrogens geom
_audit_creation_method SHELXL-2013
_audit_update_record
;
2015-09-01 deposited with the CCDC.
2015-09-02 downloaded from the CCDC.
;
_cell_angle_alpha 90
_cell_angle_beta 90
_cell_angle_gamma 90
_cell_formula_units_Z 8
_cell_length_a 22.0223(12)
_cell_length_b 22.0223(12)
_cell_length_c 21.628(2)
_cell_measurement_reflns_used 9953
_cell_measurement_temperature 296(2)
_cell_measurement_theta_max 26.78
_cell_measurement_theta_min 2.27
_cell_volume 10489.2(13)
_computing_cell_refinement 'Bruker SMART'
_computing_data_collection 'Bruker SMART'
_computing_data_reduction 'Bruker SAINT'
_computing_molecular_graphics 'Bruker SHELXTL'
_computing_publication_material 'Bruker SHELXTL'
_computing_structure_refinement 'SHELXL-2013 (Sheldrick, 2013)'
_computing_structure_solution 'Bruker SHELXTL'
_diffrn_ambient_temperature 296(2)
_diffrn_measured_fraction_theta_full 0.999
_diffrn_measured_fraction_theta_max 1.000
_diffrn_measurement_device_type 'CCD area detector'
_diffrn_measurement_method 'phi and omega scans'
_diffrn_radiation_type MoK\a
_diffrn_radiation_wavelength 0.71073
_diffrn_reflns_av_R_equivalents 0.0446
_diffrn_reflns_av_unetI/netI 0.0241
_diffrn_reflns_laue_measured_fraction_full 0.999
_diffrn_reflns_laue_measured_fraction_max 1.000
_diffrn_reflns_limit_h_max 27
_diffrn_reflns_limit_h_min -28
_diffrn_reflns_limit_k_max 28
_diffrn_reflns_limit_k_min -22
_diffrn_reflns_limit_l_max 28
_diffrn_reflns_limit_l_min -24
_diffrn_reflns_number 47528
_diffrn_reflns_point_group_measured_fraction_full 1.000
_diffrn_reflns_point_group_measured_fraction_max 1.000
_diffrn_reflns_theta_full 25.242
_diffrn_reflns_theta_max 27.496
_diffrn_reflns_theta_min 1.320
_exptl_absorpt_coefficient_mu 0.865
_exptl_absorpt_correction_type multi-scan
_exptl_absorpt_process_details sadabs
_exptl_crystal_colour red
_exptl_crystal_density_diffrn 1.342
_exptl_crystal_description block
_exptl_crystal_F_000 4272
_exptl_crystal_size_max 0.200
_exptl_crystal_size_mid 0.190
_exptl_crystal_size_min 0.190
_exptl_transmission_factor_max 0.848
_exptl_transmission_factor_min 0.841
_platon_squeeze_details ' '
_refine_diff_density_max 1.162
_refine_diff_density_min -0.350
_refine_diff_density_rms 0.112
_refine_ls_abs_structure_details
; 
 Flack x determined using 2503 quotients [(I+)-(I-)]/[(I+)+(I-)] 
 (Parsons and Flack (2004), Acta Cryst. A60, s61). 
;
_refine_ls_abs_structure_Flack -0.009(10)
_refine_ls_extinction_method none
_refine_ls_goodness_of_fit_ref 1.127
_refine_ls_hydrogen_treatment constr
_refine_ls_matrix_type full
_refine_ls_number_parameters 274
_refine_ls_number_reflns 6037
_refine_ls_number_restraints 1
_refine_ls_restrained_S_all 1.131
_refine_ls_R_factor_all 0.0374
_refine_ls_R_factor_gt 0.0349
_refine_ls_shift/su_max 0.006
_refine_ls_shift/su_mean 0.000
_refine_ls_structure_factor_coef Fsqd
_refine_ls_weighting_details
; 
 w=1/[\s^2^(Fo^2^)+(0.0755P)^2^+0.7542P] 
 where P=(Fo^2^+2Fc^2^)/3 
;
_refine_ls_weighting_scheme calc
_refine_ls_wR_factor_gt 0.1055
_refine_ls_wR_factor_ref 0.1071
_reflns_Friedel_coverage 0.854
_reflns_friedel_fraction_full 1.000
_reflns_friedel_fraction_max 1.000
_reflns_number_gt 5662
_reflns_number_total 6037
_reflns_threshold_expression 'I > 2\s(I)'
_cod_data_source_file c5dt02692j2.cif
_cod_data_source_block 6
_cod_depositor_comments 'Adding full bibliography for 7036465--7036470.cif.'
_cod_original_cell_volume 10489.2(16)
_cod_database_code 7036470
_shelx_space_group_comment
; 
The symmetry employed for this shelxl refinement is uniquely defined 
by the following loop, which should always be used as a source of 
symmetry information in preference to the above space-group names. 
They are only intended as comments. 
;
_shelx_estimated_absorpt_t_min 0.846
_shelx_estimated_absorpt_t_max 0.853
_shelxl_version_number 2013-2

loop_
_space_group_symop_operation_xyz
'x, y, z'
'y, -x, -z'
'-x, -y, z'
'-y, x, -z'
'x, -y+1/2, -z+1/4'
'-x, y+1/2, -z+1/4'
'-y, -x+1/2, z+1/4'
'y, x+1/2, z+1/4'
'x+1/2, y+1/2, z+1/2'
'y+1/2, -x+1/2, -z+1/2'
'-x+1/2, -y+1/2, z+1/2'
'-y+1/2, x+1/2, -z+1/2'
'x+1/2, -y+1, -z+3/4'
'-x+1/2, y+1, -z+3/4'
'-y+1/2, -x+1, z+3/4'
'y+1/2, x+1, z+3/4'

loop_
_atom_site_label
_atom_site_type_symbol
_atom_site_fract_x
_atom_site_fract_y
_atom_site_fract_z
_atom_site_U_iso_or_equiv
_atom_site_adp_type
_atom_site_occupancy
_atom_site_site_symmetry_order
_atom_site_calc_flag
_atom_site_refinement_flags_posn
_atom_site_refinement_flags_adp
Cd1 Cd 0.20639(2) 0.81047(2) 1.07110(2) 0.03279(12) Uani 1 1 d . .
O1 O 0.2119(2) 0.70818(17) 1.07630(19) 0.0437(8) Uani 1 1 d . .
N1 N 0.1888(2) 0.77114(19) 0.9715(2) 0.0338(8) Uani 1 1 d . .
C1 C 0.2042(2) 0.6775(2) 1.0252(3) 0.0359(10) Uani 1 1 d . .
O2 O 0.25437(19) 0.9090(2) 1.0676(2) 0.0545(10) Uani 1 1 d . .
C2 C 0.2087(3) 0.6146(2) 1.0210(3) 0.0479(14) Uani 1 1 d . .
H2A H 0.2187 0.5920 1.0564 0.057 Uiso 1 1 calc R U
O3 O 0.3060(2) 0.8277(2) 1.0400(3) 0.0616(12) Uani 1 1 d . .
C3 C 0.1985(3) 0.5840(3) 0.9649(4) 0.0551(16) Uani 1 1 d . .
H3A H 0.2015 0.5414 0.9639 0.066 Uiso 1 1 calc R U
C4 C 0.1848(3) 0.6132(3) 0.9138(3) 0.0541(16) Uani 1 1 d . .
H4A H 0.1777 0.5912 0.8773 0.065 Uiso 1 1 calc R U
C5 C 0.1806(3) 0.6775(3) 0.9130(3) 0.0439(13) Uani 1 1 d . .
C6 C 0.1911(2) 0.7093(2) 0.9689(3) 0.0355(10) Uani 1 1 d . .
C7 C 0.1698(3) 0.7121(3) 0.8598(3) 0.0546(15) Uani 1 1 d . .
H7A H 0.1625 0.6924 0.8220 0.065 Uiso 1 1 calc R U
C8 C 0.1695(3) 0.7748(3) 0.8622(3) 0.0490(14) Uani 1 1 d . .
H8A H 0.1634 0.7978 0.8261 0.059 Uiso 1 1 calc R U
C9 C 0.1784(2) 0.8035(2) 0.9191(3) 0.0375(11) Uani 1 1 d . .
C10 C 0.1789(3) 0.8689(2) 0.9276(3) 0.0428(12) Uani 1 1 d . .
H10A H 0.1919 0.8828 0.9665 0.051 Uiso 1 1 calc R U
C11 C 0.1632(4) 0.9114(3) 0.8871(3) 0.0531(15) Uani 1 1 d . .
H11A H 0.1493 0.8984 0.8482 0.064 Uiso 1 1 calc R U
C12 C 0.1657(3) 0.9764(3) 0.8980(3) 0.0465(13) Uani 1 1 d . .
C13 C 0.1396(5) 1.0167(3) 0.8579(3) 0.075(3) Uani 1 1 d . .
H13A H 0.1208 1.0023 0.8217 0.090 Uiso 1 1 calc R U
C14 C 0.1406(4) 1.0790(3) 0.8700(4) 0.070(2) Uani 1 1 d . .
H14A H 0.1202 1.1052 0.8427 0.084 Uiso 1 1 calc R U
C15 C 0.1952(4) 1.0636(3) 0.9560(3) 0.066(2) Uani 1 1 d . .
H15A H 0.2173 1.0792 0.9897 0.079 Uiso 1 1 calc R U
C16 C 0.1928(5) 1.0019(3) 0.9498(3) 0.071(2) Uani 1 1 d . .
H16A H 0.2095 0.9767 0.9805 0.085 Uiso 1 1 calc R U
C17 C 0.3033(3) 0.8832(3) 1.0509(3) 0.0451(13) Uani 1 1 d . .
C18 C 0.3608(3) 0.9204(3) 1.0446(3) 0.0459(13) Uani 1 1 d . .
C19 C 0.4125(3) 0.8916(3) 1.0225(3) 0.0498(14) Uani 1 1 d . .
H19A H 0.4105 0.8510 1.0095 0.060 Uiso 1 1 calc R U
C20 C 0.4672(3) 0.9233(3) 1.0195(4) 0.0548(16) Uani 1 1 d . .
H20A H 0.5022 0.9038 1.0045 0.066 Uiso 1 1 calc R U
C21 C 0.4704(3) 0.9842(3) 1.0388(3) 0.0441(13) Uani 1 1 d . .
C22 C 0.4178(3) 1.0128(3) 1.0570(3) 0.0545(16) Uani 1 1 d . .
H22A H 0.4188 1.0542 1.0672 0.065 Uiso 1 1 calc R U
C23 C 0.3626(3) 0.9810(3) 1.0605(3) 0.0496(14) Uani 1 1 d . .
H23A H 0.3271 1.0010 1.0736 0.060 Uiso 1 1 calc R U
N2 N 0.1694(2) 1.1029(2) 0.9190(2) 0.0447(11) Uani 1 1 d . .
O4 O 0.1905(8) 0.0155(8) 0.1165(8) 0.221(7) Uiso 1 1 d . .
O5 O 0.0501(16) 0.6991(14) 0.7444(13) 0.392(17) Uiso 1 1 d D .
C24 C 0.090(2) 0.651(2) 0.7108(19) 0.36(2) Uiso 1 1 d D .

loop_
_atom_site_aniso_label
_atom_site_aniso_U_11
_atom_site_aniso_U_22
_atom_site_aniso_U_33
_atom_site_aniso_U_23
_atom_site_aniso_U_13
_atom_site_aniso_U_12
Cd1 0.03013(18) 0.02955(18) 0.03871(19) 0.00400(13) -0.00149(14) -0.00502(12)
O1 0.058(2) 0.0317(16) 0.0414(19) 0.0055(15) 0.0064(19) 0.0016(16)
N1 0.036(2) 0.0293(18) 0.037(2) -0.0006(16) 0.0015(18) -0.0007(16)
C1 0.031(2) 0.031(2) 0.046(3) 0.0031(19) 0.008(2) -0.0008(19)
O2 0.040(2) 0.056(2) 0.068(3) 0.010(2) -0.003(2) -0.0165(18)
C2 0.050(3) 0.033(2) 0.061(3) 0.003(2) 0.019(3) 0.003(2)
O3 0.043(2) 0.057(3) 0.084(3) -0.003(2) 0.003(2) -0.022(2)
C3 0.055(4) 0.030(2) 0.080(4) -0.005(3) 0.021(3) -0.002(3)
C4 0.053(3) 0.038(3) 0.071(4) -0.018(3) 0.007(3) -0.006(3)
C5 0.042(3) 0.038(3) 0.052(3) -0.009(2) 0.006(2) -0.005(2)
C6 0.029(2) 0.032(2) 0.046(3) -0.003(2) 0.0097(19) -0.0031(19)
C7 0.063(4) 0.048(3) 0.052(4) -0.016(3) -0.010(3) -0.002(3)
C8 0.061(4) 0.045(3) 0.041(3) 0.001(2) -0.008(3) 0.000(3)
C9 0.038(2) 0.036(3) 0.038(3) 0.003(2) -0.0008(19) -0.003(2)
C10 0.054(3) 0.037(3) 0.037(3) -0.002(2) -0.004(3) -0.004(2)
C11 0.077(4) 0.034(3) 0.049(3) -0.001(2) -0.016(3) -0.005(3)
C12 0.053(3) 0.037(3) 0.050(3) 0.002(2) -0.010(3) 0.001(2)
C13 0.128(8) 0.044(4) 0.053(4) 0.010(3) -0.035(5) -0.019(4)
C14 0.114(7) 0.042(3) 0.055(4) 0.014(3) -0.032(4) 0.000(4)
C15 0.107(6) 0.035(3) 0.057(4) -0.001(3) -0.035(4) -0.004(3)
C16 0.118(7) 0.037(3) 0.058(4) 0.004(3) -0.042(4) 0.009(4)
C17 0.038(3) 0.048(3) 0.048(3) 0.010(2) -0.009(2) -0.019(2)
C18 0.039(3) 0.054(3) 0.044(3) 0.009(3) -0.003(2) -0.018(2)
C19 0.047(3) 0.041(3) 0.061(4) -0.001(3) 0.001(3) -0.014(2)
C20 0.039(3) 0.045(3) 0.081(5) -0.005(3) 0.005(3) -0.009(2)
C21 0.035(3) 0.042(3) 0.056(3) 0.001(2) 0.000(2) -0.017(2)
C22 0.050(3) 0.047(3) 0.067(4) -0.010(3) 0.006(3) -0.020(3)
C23 0.036(3) 0.054(3) 0.059(4) 0.001(3) 0.000(3) -0.011(2)
N2 0.051(3) 0.033(2) 0.050(3) 0.005(2) -0.003(2) -0.0038(19)

loop_
_atom_type_symbol
_atom_type_description
_atom_type_scat_dispersion_real
_atom_type_scat_dispersion_imag
_atom_type_scat_source
C C 0.0033 0.0016 'International Tables Vol C Tables 4.2.6.8 and 6.1.1.4'
H H 0.0000 0.0000 'International Tables Vol C Tables 4.2.6.8 and 6.1.1.4'
N N 0.0061 0.0033 'International Tables Vol C Tables 4.2.6.8 and 6.1.1.4'
O O 0.0106 0.0060 'International Tables Vol C Tables 4.2.6.8 and 6.1.1.4'
Cd Cd -0.8075 1.2024 'International Tables Vol C Tables 4.2.6.8 and 6.1.1.4'

loop_
_geom_angle_atom_site_label_1
_geom_angle_atom_site_label_2
_geom_angle_atom_site_label_3
_geom_angle
_geom_angle_site_symmetry_1
_geom_angle_site_symmetry_3
O1 Cd1 O1 76.52(17) . 5_567
O1 Cd1 O3 97.27(17) . .
O1 Cd1 O3 105.24(18) 5_567 .
O1 Cd1 N2 103.73(17) . 2_467
O1 Cd1 N2 89.80(17) 5_567 2_467
O3 Cd1 N2 156.59(19) . 2_467
O1 Cd1 N1 71.78(15) . .
O1 Cd1 N1 147.19(15) 5_567 .
O3 Cd1 N1 87.19(17) . .
N2 Cd1 N1 89.61(17) 2_467 .
O1 Cd1 O2 150.96(16) . .
O1 Cd1 O2 99.84(16) 5_567 .
O3 Cd1 O2 55.34(17) . .
N2 Cd1 O2 105.07(17) 2_467 .
N1 Cd1 O2 111.96(16) . .
O1 Cd1 C17 123.84(18) . .
O1 Cd1 C17 102.95(16) 5_567 .
O3 Cd1 C17 27.41(19) . .
N2 Cd1 C17 132.33(19) 2_467 .
N1 Cd1 C17 101.55(17) . .
O2 Cd1 C17 27.98(18) . .
C1 O1 Cd1 117.8(3) . .
C1 O1 Cd1 136.9(3) . 5_567
Cd1 O1 Cd1 103.14(16) . 5_567
C9 N1 C6 119.6(5) . .
C9 N1 Cd1 126.8(3) . .
C6 N1 Cd1 113.6(4) . .
O1 C1 C2 124.2(5) . .
O1 C1 C6 119.5(4) . .
C2 C1 C6 116.4(5) . .
C17 O2 Cd1 88.8(3) . .
C1 C2 C3 121.5(6) . .
C1 C2 H2A 119.2 . .
C3 C2 H2A 119.2 . .
C17 O3 Cd1 93.4(4) . .
C4 C3 C2 121.8(6) . .
C4 C3 H3A 119.1 . .
C2 C3 H3A 119.1 . .
C3 C4 C5 121.0(6) . .
C3 C4 H4A 119.5 . .
C5 C4 H4A 119.5 . .
C7 C5 C6 117.4(5) . .
C7 C5 C4 124.4(6) . .
C6 C5 C4 118.1(6) . .
N1 C6 C5 121.5(5) . .
N1 C6 C1 117.3(5) . .
C5 C6 C1 121.1(5) . .
C8 C7 C5 121.0(6) . .
C8 C7 H7A 119.5 . .
C5 C7 H7A 119.5 . .
C7 C8 C9 118.9(6) . .
C7 C8 H8A 120.6 . .
C9 C8 H8A 120.6 . .
N1 C9 C8 121.5(5) . .
N1 C9 C10 114.4(5) . .
C8 C9 C10 124.1(5) . .
C11 C10 C9 127.9(5) . .
C11 C10 H10A 116.1 . .
C9 C10 H10A 116.1 . .
C10 C11 C12 125.3(6) . .
C10 C11 H11A 117.3 . .
C12 C11 H11A 117.3 . .
C13 C12 C16 115.5(6) . .
C13 C12 C11 121.4(6) . .
C16 C12 C11 123.1(6) . .
C12 C13 C14 120.8(6) . .
C12 C13 H13A 119.6 . .
C14 C13 H13A 119.6 . .
N2 C14 C13 122.7(6) . .
N2 C14 H14A 118.7 . .
C13 C14 H14A 118.7 . .
N2 C15 C16 125.5(6) . .
N2 C15 H15A 117.3 . .
C16 C15 H15A 117.3 . .
C15 C16 C12 119.8(6) . .
C15 C16 H16A 120.1 . .
C12 C16 H16A 120.1 . .
O3 C17 O2 122.2(5) . .
O3 C17 C18 118.2(6) . .
O2 C17 C18 119.6(5) . .
O3 C17 Cd1 59.2(3) . .
O2 C17 Cd1 63.2(3) . .
C18 C17 Cd1 174.2(4) . .
C23 C18 C19 120.3(5) . .
C23 C18 C17 121.7(6) . .
C19 C18 C17 118.0(6) . .
C18 C19 C20 119.7(6) . .
C18 C19 H19A 120.1 . .
C20 C19 H19A 120.1 . .
C19 C20 C21 120.5(6) . .
C19 C20 H20A 119.8 . .
C21 C20 H20A 119.8 . .
C22 C21 C20 118.6(5) . .
C22 C21 C21 121.9(7) . 3_675
C20 C21 C21 119.5(7) . 3_675
C21 C22 C23 121.2(6) . .
C21 C22 H22A 119.4 . .
C23 C22 H22A 119.4 . .
C18 C23 C22 119.5(6) . .
C18 C23 H23A 120.2 . .
C22 C23 H23A 120.2 . .
C15 N2 C14 115.4(5) . .
C15 N2 Cd1 120.4(4) . 4_667
C14 N2 Cd1 123.1(4) . 4_667

loop_
_geom_bond_atom_site_label_1
_geom_bond_atom_site_label_2
_geom_bond_distance
_geom_bond_site_symmetry_2
Cd1 O1 2.259(4) .
Cd1 O1 2.260(4) 5_567
Cd1 O3 2.325(5) .
Cd1 N2 2.332(5) 2_467
Cd1 N1 2.353(4) .
Cd1 O2 2.414(4) .
Cd1 C17 2.703(5) .
O1 C1 1.307(7) .
O1 Cd1 2.260(4) 5_567
N1 C9 1.358(7) .
N1 C6 1.365(6) .
C1 C2 1.392(7) .
C1 C6 1.434(8) .
O2 C17 1.269(8) .
C2 C3 1.405(10) .
C2 H2A 0.9400 .
O3 C17 1.247(8) .
C3 C4 1.313(10) .
C3 H3A 0.9400 .
C4 C5 1.419(8) .
C4 H4A 0.9400 .
C5 C7 1.400(10) .
C5 C6 1.416(8) .
C7 C8 1.381(9) .
C7 H7A 0.9400 .
C8 C9 1.398(8) .
C8 H8A 0.9400 .
C9 C10 1.452(7) .
C10 C11 1.329(8) .
C10 H10A 0.9400 .
C11 C12 1.452(8) .
C11 H11A 0.9400 .
C12 C13 1.368(9) .
C12 C16 1.388(9) .
C13 C14 1.396(11) .
C13 H13A 0.9400 .
C14 N2 1.343(9) .
C14 H14A 0.9400 .
C15 N2 1.308(8) .
C15 C16 1.368(9) .
C15 H15A 0.9400 .
C16 H16A 0.9400 .
C17 C18 1.516(7) .
C18 C23 1.379(9) .
C18 C19 1.387(9) .
C19 C20 1.394(8) .
C19 H19A 0.9400 .
C20 C21 1.407(9) .
C20 H20A 0.9400 .
C21 C22 1.375(9) .
C21 C21 1.478(10) 3_675
C22 C23 1.404(8) .
C22 H22A 0.9400 .
C23 H23A 0.9400 .
N2 Cd1 2.332(5) 4_667
O5 C24 1.55(2) .

loop_
_geom_torsion_atom_site_label_1
_geom_torsion_atom_site_label_2
_geom_torsion_atom_site_label_3
_geom_torsion_atom_site_label_4
_geom_torsion
_geom_torsion_site_symmetry_1
_geom_torsion_site_symmetry_4
Cd1 O1 C1 C2 177.4(4) . .
Cd1 O1 C1 C2 -22.6(9) 5_567 .
Cd1 O1 C1 C6 -1.8(6) . .
Cd1 O1 C1 C6 158.2(4) 5_567 .
O1 C1 C2 C3 178.4(6) . .
C6 C1 C2 C3 -2.3(8) . .
C1 C2 C3 C4 0.6(10) . .
C2 C3 C4 C5 0.9(10) . .
C3 C4 C5 C7 176.2(7) . .
C3 C4 C5 C6 -0.5(9) . .
C9 N1 C6 C5 -2.4(7) . .
Cd1 N1 C6 C5 178.9(4) . .
C9 N1 C6 C1 177.9(5) . .
Cd1 N1 C6 C1 -0.7(6) . .
C7 C5 C6 N1 2.1(8) . .
C4 C5 C6 N1 178.9(5) . .
C7 C5 C6 C1 -178.3(5) . .
C4 C5 C6 C1 -1.4(8) . .
O1 C1 C6 N1 1.7(7) . .
C2 C1 C6 N1 -177.6(5) . .
O1 C1 C6 C5 -178.0(5) . .
C2 C1 C6 C5 2.7(8) . .
C6 C5 C7 C8 0.2(10) . .
C4 C5 C7 C8 -176.5(7) . .
C5 C7 C8 C9 -2.0(11) . .
C6 N1 C9 C8 0.5(8) . .
Cd1 N1 C9 C8 179.0(4) . .
C6 N1 C9 C10 -178.2(5) . .
Cd1 N1 C9 C10 0.3(7) . .
C7 C8 C9 N1 1.7(10) . .
C7 C8 C9 C10 -179.8(6) . .
N1 C9 C10 C11 -171.2(7) . .
C8 C9 C10 C11 10.2(11) . .
C9 C10 C11 C12 -178.8(7) . .
C10 C11 C12 C13 -169.2(9) . .
C10 C11 C12 C16 9.0(13) . .
C16 C12 C13 C14 -0.5(14) . .
C11 C12 C13 C14 177.8(9) . .
C12 C13 C14 N2 3.6(16) . .
N2 C15 C16 C12 5.9(16) . .
C13 C12 C16 C15 -3.8(14) . .
C11 C12 C16 C15 177.9(9) . .
Cd1 O3 C17 O2 -5.0(6) . .
Cd1 O3 C17 C18 174.1(4) . .
Cd1 O2 C17 O3 4.8(6) . .
Cd1 O2 C17 C18 -174.2(5) . .
O3 C17 C18 C23 -174.8(6) . .
O2 C17 C18 C23 4.3(9) . .
O3 C17 C18 C19 5.0(9) . .
O2 C17 C18 C19 -175.9(6) . .
C23 C18 C19 C20 3.6(10) . .
C17 C18 C19 C20 -176.2(6) . .
C18 C19 C20 C21 -0.1(11) . .
C19 C20 C21 C22 -3.9(11) . .
C19 C20 C21 C21 176.3(6) . 3_675
C20 C21 C22 C23 4.4(11) . .
C21 C21 C22 C23 -175.8(5) 3_675 .
C19 C18 C23 C22 -3.1(10) . .
C17 C18 C23 C22 176.7(6) . .
C21 C22 C23 C18 -0.9(11) . .
C16 C15 N2 C14 -2.8(14) . .
C16 C15 N2 Cd1 -171.4(8) . 4_667
C13 C14 N2 C15 -2.0(13) . .
C13 C14 N2 Cd1 166.4(8) . 4_667

loop_
_platon_squeeze_void_nr
_platon_squeeze_void_average_x
_platon_squeeze_void_average_y
_platon_squeeze_void_average_z
_platon_squeeze_void_volume
_platon_squeeze_void_count_electrons
1 0.000 0.000 0.000 177.2 16.0
2 0.500 0.500 0.000 214.5 37.7
3 0.000 0.500 0.250 177.2 18.1
4 0.426 0.750 0.125 36.4 3.7
5 0.573 0.250 0.125 36.5 3.7
6 0.500 0.000 0.250 214.5 20.1
7 0.500 0.500 0.500 177.2 16.0
8 0.250 0.073 0.375 36.5 3.7
9 0.750 0.927 0.375 36.4 3.6
10 0.000 1.000 0.500 214.6 37.7
11 0.500 0.000 0.750 177.2 18.1
12 0.073 0.750 0.625 36.5 3.7
13 0.926 0.250 0.625 36.4 3.7
14 0.000 0.500 0.750 214.5 20.1
15 0.250 0.427 0.875 36.4 3.6
16 0.750 0.573 0.875 36.5 3.7
